data_4089106
loop_
_publ_author_name
'Leopold, Hendrik'
'Strassner, Thomas'

_publ_section_title
;
 Phosphorescent Thiazol-2-ylidene Platinum(II) Complexes with
 \b-Ketoiminates: Single Isomer Formation by Ligand Architecture
;
_journal_issue 24
_journal_name_full Organometallics
_journal_page_first 4050
_journal_paper_doi 10.1021/acs.organomet.6b00710
_journal_volume 35
_journal_year 2016
_chemical_compound_source 'see text'
_chemical_formula_moiety 'C26 H24 N2 O Pt S, 0.5(C H2 Cl2)'
_chemical_formula_sum 'C26.5 H25 Cl N2 O Pt S'
_chemical_formula_weight 650.07
_chemical_melting_point 598
_space_group_IT_number 2
_space_group_name_Hall '-P 1'
_space_group_name_H-M_alt 'P -1'
_symmetry_cell_setting triclinic
_symmetry_Int_Tables_number 2
_symmetry_space_group_name_Hall '-P 1'
_symmetry_space_group_name_H-M 'P -1'
_atom_sites_solution_hydrogens geom
_atom_sites_solution_primary direct
_atom_sites_solution_secondary difmap
_cell_angle_alpha 68.191(13)
_cell_angle_beta 78.344(10)
_cell_angle_gamma 88.468(8)
_cell_formula_units_Z 4
_cell_length_a 8.6210(3)
_cell_length_b 16.239(3)
_cell_length_c 18.505(5)
_cell_measurement_reflns_used 6338
_cell_measurement_temperature 198
_cell_measurement_theta_max 25.35
_cell_measurement_theta_min 3.00
_cell_volume 2352.3(8)
_computing_cell_refinement 'Dirax/lsq (Duisenberg, 1992)'
_computing_data_collection 'Collect (Nonius BV, 1999)'
_computing_data_reduction 'EvalCCD (Duisenberg et al., 2003)'
_computing_molecular_graphics
;
 'PLATON (Spek, 2011), ORTEP (Farrugia, L. J. 1997), MERCURY 
 (van de Streek, J. 2006)'
;
_computing_publication_material 'PLATON (Spek, 2011), enCIFer (Allen, 2004)'
_computing_structure_refinement 'SHELXL97 (Sheldrick, 1997), SHELXL2014 (Sheldrick, 2014)'
_computing_structure_solution 'SIR92 (Altomare et al., 1994)'
_diffrn_ambient_temperature 198
_diffrn_detector 'CCD plate'
_diffrn_detector_area_resol_mean 9
_diffrn_measured_fraction_theta_full 0.993
_diffrn_measured_fraction_theta_max 0.993
_diffrn_measurement_device '95mm CCD camera on \k-goniostat'
_diffrn_measurement_device_type 'Bruker KappaCCD'
_diffrn_measurement_method 'phi- and omega-rotation'
_diffrn_radiation_monochromator graphite
_diffrn_radiation_probe x-ray
_diffrn_radiation_source 'fine-focus sealed tube'
_diffrn_radiation_type MoK\a
_diffrn_radiation_wavelength 0.71073
_diffrn_reflns_av_R_equivalents 0.0790
_diffrn_reflns_av_unetI/netI 0.0723
_diffrn_reflns_limit_h_max 10
_diffrn_reflns_limit_h_min -10
_diffrn_reflns_limit_k_max 19
_diffrn_reflns_limit_k_min -19
_diffrn_reflns_limit_l_max 22
_diffrn_reflns_limit_l_min -22
_diffrn_reflns_number 39715
_diffrn_reflns_theta_full 25.24
_diffrn_reflns_theta_max 25.35
_diffrn_reflns_theta_min 3.00
_exptl_absorpt_coefficient_mu 6.190
_exptl_absorpt_correction_T_max 0.173
_exptl_absorpt_correction_T_min 0.058
_exptl_absorpt_correction_type multi-scan
_exptl_absorpt_process_details 'SADABS 2.10.(Sheldrick,Bruker AXS Inc.,2002)'
_exptl_crystal_colour yellow
_exptl_crystal_density_diffrn 1.836
_exptl_crystal_density_method 'Not Measured'
_exptl_crystal_description fragment
_exptl_crystal_F_000 1268
_exptl_crystal_size_max 0.350
_exptl_crystal_size_mid 0.330
_exptl_crystal_size_min 0.230
_refine_diff_density_max 1.735
_refine_diff_density_min -1.620
_refine_diff_density_rms 0.280
_refine_ls_extinction_method none
_refine_ls_goodness_of_fit_ref 1.155
_refine_ls_hydrogen_treatment constr
_refine_ls_matrix_type full
_refine_ls_number_parameters 594
_refine_ls_number_reflns 8561
_refine_ls_number_restraints 0
_refine_ls_restrained_S_all 1.155
_refine_ls_R_factor_all 0.0967
_refine_ls_R_factor_gt 0.0587
_refine_ls_shift/su_max 0.001
_refine_ls_shift/su_mean 0.000
_refine_ls_structure_factor_coef Fsqd
_refine_ls_weighting_details 'W=1/[\S^2^(FO^2^)+(0.0564P)^2^+36.7651P] WHERE P=(FO^2^+2FC^2^)/3'
_refine_ls_weighting_scheme calc
_refine_ls_wR_factor_gt 0.1341
_refine_ls_wR_factor_ref 0.1534
_reflns_number_gt 6338
_reflns_number_total 8561
_reflns_threshold_expression I>2\s(I)
_cod_data_source_file om6b00710_si_002.cif
_cod_data_source_block compound_12
_cod_depositor_comments
;

2020-07-06
Z value and formula fixed to values more according to usual
chemical conventions.                 miguel
;
_cod_original_formula_sum 'C53 H50 Cl2 N4 O2 Pt2 S2'
_cod_original_formula_weight 1300.15
_cod_original_formula_moiety '2(C26 H24 N2 O Pt S), C H2 Cl2'
_cod_original_formula_units_Z 2
_cod_database_code 4089106

loop_
_space_group_symop_id
_space_group_symop_operation_xyz
1 x,y,z
2 -x,-y,-z

loop_
_atom_site_aniso_label
_atom_site_aniso_U_11
_atom_site_aniso_U_22
_atom_site_aniso_U_33
_atom_site_aniso_U_23
_atom_site_aniso_U_13
_atom_site_aniso_U_12
Pt1 0.0195(3) 0.0160(2) 0.0293(3) -0.0073(2) -0.0022(2) -0.0018(2)
Pt2 0.0212(3) 0.0230(3) 0.0260(3) -0.0085(2) -0.0040(2) 0.0003(2)
S1 0.0381(18) 0.0217(15) 0.0332(18) -0.0094(13) -0.0126(14) 0.0032(13)
S2 0.0321(17) 0.0233(15) 0.0345(18) -0.0116(14) -0.0026(14) -0.0009(13)
Cl1 0.073(3) 0.059(3) 0.071(3) -0.025(2) 0.001(2) -0.014(2)
Cl2 0.136(5) 0.063(3) 0.087(4) -0.007(3) -0.061(4) 0.004(3)
O1 0.041(5) 0.018(4) 0.052(6) -0.014(4) -0.015(5) 0.003(4)
N1 0.022(5) 0.018(5) 0.031(6) -0.019(4) -0.004(4) 0.001(4)
N2 0.026(5) 0.029(6) 0.025(6) -0.005(5) -0.007(4) -0.006(4)
C1 0.029(7) 0.016(6) 0.037(7) -0.013(5) -0.001(6) -0.001(5)
C2 0.024(6) 0.019(6) 0.025(7) -0.005(5) 0.003(5) -0.003(5)
O2 0.031(5) 0.022(5) 0.042(5) -0.012(4) 0.004(4) 0.003(4)
C3 0.013(6) 0.022(6) 0.022(6) -0.009(5) 0.002(5) 0.000(4)
C4 0.051(9) 0.026(7) 0.036(8) -0.013(6) -0.014(7) -0.002(6)
C5 0.047(8) 0.022(6) 0.045(8) -0.014(6) -0.014(7) -0.001(6)
C6 0.028(6) 0.007(5) 0.023(6) 0.000(5) -0.004(5) -0.006(4)
C7 0.018(6) 0.027(6) 0.032(7) -0.006(5) -0.007(5) -0.008(5)
C8 0.023(6) 0.028(7) 0.035(7) -0.014(6) -0.003(5) -0.004(5)
C9 0.044(8) 0.042(8) 0.033(8) -0.009(6) -0.017(7) 0.002(7)
C10 0.062(10) 0.024(7) 0.043(9) 0.004(6) -0.032(8) 0.008(7)
C11 0.048(9) 0.021(7) 0.065(10) -0.021(7) -0.010(8) -0.001(6)
C12 0.052(9) 0.021(7) 0.043(8) -0.006(6) -0.016(7) 0.001(6)
C13 0.012(6) 0.023(6) 0.041(8) -0.009(6) 0.000(5) 0.002(5)
C14 0.048(8) 0.011(6) 0.052(9) -0.010(6) -0.011(7) 0.001(6)
C15 0.034(7) 0.030(7) 0.039(8) -0.015(6) 0.007(6) -0.010(6)
C16 0.040(8) 0.023(7) 0.055(9) -0.013(6) -0.019(7) -0.003(6)
C17 0.027(7) 0.017(6) 0.034(7) -0.005(5) -0.005(6) 0.007(5)
C18 0.021(6) 0.019(6) 0.047(8) -0.005(6) -0.002(6) -0.004(5)
C19 0.042(8) 0.032(7) 0.045(9) -0.021(7) 0.009(7) 0.002(6)
C20 0.069(11) 0.030(7) 0.027(7) -0.014(6) -0.015(7) 0.005(7)
C21 0.051(9) 0.017(6) 0.029(7) -0.001(5) -0.012(6) 0.008(6)
C22 0.025(6) 0.018(6) 0.027(7) 0.004(5) -0.006(5) -0.001(5)
C23 0.029(7) 0.011(5) 0.037(7) 0.000(5) -0.003(6) 0.005(5)
C24 0.038(8) 0.029(7) 0.046(9) 0.002(7) -0.008(7) 0.006(6)
C25 0.033(8) 0.029(7) 0.051(10) 0.007(7) -0.016(7) 0.003(6)
C26 0.050(9) 0.028(7) 0.038(8) -0.011(6) -0.017(7) -0.001(6)
N3 0.027(6) 0.026(6) 0.031(6) -0.008(5) -0.008(5) -0.009(4)
N4 0.026(5) 0.030(6) 0.024(6) -0.011(5) 0.000(4) -0.004(4)
C27 0.014(6) 0.026(6) 0.023(6) 0.002(5) -0.006(5) -0.004(5)
C28 0.032(7) 0.015(6) 0.040(8) -0.009(5) -0.015(6) 0.009(5)
C29 0.025(7) 0.021(6) 0.050(9) -0.009(6) -0.017(6) 0.000(5)
C30 0.046(9) 0.029(7) 0.067(11) -0.023(7) -0.012(8) 0.009(6)
C31 0.031(7) 0.022(7) 0.052(9) -0.012(6) 0.001(6) 0.001(5)
C32 0.019(6) 0.039(8) 0.038(8) -0.014(6) 0.000(6) 0.000(5)
C33 0.024(6) 0.034(7) 0.026(7) -0.002(6) -0.005(5) -0.004(5)
C34 0.036(8) 0.056(10) 0.048(9) -0.023(8) -0.009(7) 0.001(7)
C35 0.030(8) 0.068(11) 0.038(9) -0.023(8) 0.004(6) -0.001(7)
C36 0.041(8) 0.046(9) 0.039(8) -0.018(7) -0.003(7) -0.013(7)
C37 0.046(9) 0.033(7) 0.040(8) -0.012(7) -0.016(7) -0.004(6)
C38 0.049(9) 0.034(8) 0.053(10) -0.007(7) 0.009(8) 0.011(7)
C39 0.022(6) 0.022(6) 0.036(7) -0.013(5) -0.004(5) 0.006(5)
C40 0.039(8) 0.029(7) 0.027(7) -0.002(6) -0.006(6) 0.004(6)
C41 0.028(7) 0.036(8) 0.036(8) -0.021(6) -0.006(6) 0.012(6)
C42 0.052(10) 0.043(9) 0.069(11) -0.028(8) 0.016(8) 0.021(7)
C43 0.032(7) 0.017(6) 0.035(8) -0.005(5) -0.002(6) -0.005(5)
C44 0.038(8) 0.030(7) 0.042(9) -0.015(6) 0.001(7) -0.005(6)
C45 0.039(8) 0.041(8) 0.044(9) -0.026(7) -0.008(7) -0.003(6)
C46 0.036(8) 0.018(6) 0.040(8) -0.008(6) -0.001(6) -0.009(5)
C47 0.041(8) 0.014(6) 0.040(8) -0.013(6) -0.003(6) -0.003(5)
C48 0.024(6) 0.008(5) 0.028(7) 0.001(5) 0.003(5) -0.006(4)
C49 0.053(9) 0.018(6) 0.027(7) -0.009(5) -0.008(6) -0.005(6)
C50 0.029(7) 0.030(7) 0.026(7) -0.003(6) -0.011(6) -0.005(5)
C51 0.032(7) 0.016(6) 0.066(11) -0.003(7) -0.009(7) 0.001(5)
C52 0.032(7) 0.022(7) 0.048(9) -0.003(6) -0.007(7) 0.000(5)
C53 0.070(11) 0.060(10) 0.042(9) -0.026(8) -0.022(8) -0.004(8)

loop_
_atom_site_label
_atom_site_type_symbol
_atom_site_thermal_displace_type
_atom_site_fract_x
_atom_site_fract_y
_atom_site_fract_z
_atom_site_occupancy
_atom_site_U_iso_or_equiv
_atom_site_calc_flag
_atom_site_refinement_flags
Pt1 Pt Uani 0.31775(5) 0.26345(3) 0.54492(3) 1.000 0.0223(2) d .
Pt2 Pt Uani 0.18831(5) 0.27195(3) 0.09865(3) 1.000 0.0237(2) d .
S1 S Uani 0.4116(4) 0.3738(2) 0.65257(19) 1.000 0.0305(10) d .
S2 S Uani -0.0328(4) 0.4019(2) 0.17800(19) 1.000 0.0303(10) d .
Cl1 Cl Uani 0.1554(6) 0.9730(3) -0.0982(3) 1.000 0.0695(17) d .
Cl2 Cl Uani 0.0854(8) 0.8432(3) 0.0622(3) 1.000 0.096(2) d .
O1 O Uani 0.2694(10) 0.1782(5) 0.4941(6) 1.000 0.036(3) d .
N1 N Uani 0.2862(11) 0.4428(6) 0.5364(6) 1.000 0.021(3) d .
N2 N Uani 0.4029(11) 0.1575(6) 0.6320(6) 1.000 0.028(3) d .
C1 C Uani 0.3397(14) 0.3632(7) 0.5781(7) 1.000 0.027(4) d .
C2 C Uani 0.3696(14) 0.4839(7) 0.6249(7) 1.000 0.025(4) d .
O2 O Uani 0.3076(10) 0.1776(5) 0.0660(5) 1.000 0.033(3) d .
C3 C Uani 0.2999(12) 0.5109(7) 0.5644(7) 1.000 0.020(3) d .
C4 C Uani 0.4105(17) 0.5372(8) 0.6716(8) 1.000 0.036(5) d .
C5 C Uani 0.2422(17) 0.6019(8) 0.5273(8) 1.000 0.037(4) d .
C6 C Uani 0.2283(13) 0.4435(7) 0.4686(7) 1.000 0.021(3) d .
C7 C Uani 0.2349(13) 0.3610(8) 0.4617(7) 1.000 0.027(4) d .
C8 C Uani 0.1860(14) 0.3541(8) 0.3962(7) 1.000 0.028(4) d .
C9 C Uani 0.1377(16) 0.4282(9) 0.3397(8) 1.000 0.040(5) d .
C10 C Uani 0.1356(18) 0.5108(9) 0.3452(9) 1.000 0.045(5) d .
C11 C Uani 0.1804(17) 0.5176(8) 0.4121(9) 1.000 0.043(5) d .
C12 C Uani 0.4815(17) 0.0050(8) 0.6979(8) 1.000 0.040(5) d .
C13 C Uani 0.4178(13) 0.0742(8) 0.6321(8) 1.000 0.027(4) d .
C14 C Uani 0.3740(16) 0.0473(8) 0.5742(9) 1.000 0.037(4) d .
C15 C Uani 0.2977(16) 0.0957(8) 0.5157(8) 1.000 0.036(4) d .
C16 C Uani 0.2429(16) 0.0515(8) 0.4647(9) 1.000 0.038(5) d .
C17 C Uani 0.4508(14) 0.1729(7) 0.6959(7) 1.000 0.028(4) d .
C18 C Uani 0.3403(14) 0.1698(8) 0.7599(8) 1.000 0.032(4) d .
C19 C Uani 0.3802(17) 0.1883(9) 0.8217(9) 1.000 0.041(5) d .
C20 C Uani 0.5350(19) 0.2094(9) 0.8182(8) 1.000 0.040(5) d .
C21 C Uani 0.6567(17) 0.2134(8) 0.7507(8) 1.000 0.034(4) d .
C22 C Uani 0.6117(14) 0.1946(7) 0.6884(7) 1.000 0.027(4) d .
C23 C Uani 0.7328(14) 0.1962(7) 0.6241(8) 1.000 0.029(4) d .
C24 C Uani 0.8855(17) 0.2174(9) 0.6199(9) 1.000 0.043(5) d .
C25 C Uani 0.9310(17) 0.2358(9) 0.6803(9) 1.000 0.043(5) d .
C26 C Uani 0.8193(17) 0.2363(8) 0.7422(8) 1.000 0.038(5) d .
N3 N Uani 0.1719(12) 0.4605(6) 0.0528(6) 1.000 0.028(3) d .
N4 N Uani 0.0617(11) 0.1710(7) 0.2030(6) 1.000 0.027(3) d .
C27 C Uani 0.1082(13) 0.3803(8) 0.1104(7) 1.000 0.024(3) d .
C28 C Uani -0.0008(15) 0.5162(7) 0.1304(8) 1.000 0.028(4) d .
C29 C Uani 0.1104(14) 0.5362(8) 0.0645(8) 1.000 0.032(4) d .
C30 C Uani -0.0911(17) 0.5759(9) 0.1653(10) 1.000 0.046(5) d .
C31 C Uani 0.1682(15) 0.6274(8) 0.0094(8) 1.000 0.037(4) d .
C32 C Uani 0.2944(14) 0.4517(9) -0.0099(8) 1.000 0.033(4) d .
C33 C Uani 0.3195(14) 0.3609(8) 0.0018(7) 1.000 0.031(4) d .
C34 C Uani 0.4358(16) 0.3453(11) -0.0543(9) 1.000 0.046(5) d .
C35 C Uani 0.5234(16) 0.4143(11) -0.1184(9) 1.000 0.046(5) d .
C36 C Uani 0.4948(17) 0.5024(10) -0.1280(9) 1.000 0.042(5) d .
C37 C Uani 0.3787(17) 0.5220(9) -0.0725(8) 1.000 0.039(5) d .
C38 C Uani -0.0141(18) 0.0165(9) 0.2966(9) 1.000 0.051(5) d .
C39 C Uani 0.0834(14) 0.0841(8) 0.2227(7) 1.000 0.026(4) d .
C40 C Uani 0.1972(15) 0.0498(9) 0.1776(7) 1.000 0.034(4) d .
C41 C Uani 0.2970(15) 0.0931(9) 0.1070(8) 1.000 0.031(4) d .
C42 C Uani 0.4119(19) 0.0428(10) 0.0675(10) 1.000 0.057(6) d .
C43 C Uani -0.0544(15) 0.1941(8) 0.2608(8) 1.000 0.030(4) d .
C44 C Uani -0.0116(17) 0.2006(8) 0.3244(8) 1.000 0.038(5) d .
C45 C Uani -0.1242(16) 0.2172(9) 0.3826(9) 1.000 0.038(5) d .
C46 C Uani -0.2752(15) 0.2279(8) 0.3756(8) 1.000 0.033(4) d .
C47 C Uani -0.3277(15) 0.2267(7) 0.3069(8) 1.000 0.032(4) d .
C48 C Uani -0.2110(13) 0.2086(7) 0.2491(7) 1.000 0.023(3) d .
C49 C Uani -0.2642(16) 0.2070(8) 0.1803(7) 1.000 0.032(4) d .
C50 C Uani -0.4152(14) 0.2228(8) 0.1712(7) 1.000 0.030(4) d .
C51 C Uani -0.5231(16) 0.2412(8) 0.2309(9) 1.000 0.042(5) d .
C52 C Uani -0.4822(16) 0.2436(8) 0.2954(9) 1.000 0.037(4) d .
C53 C Uani 0.017(2) 0.8936(11) -0.0248(9) 1.000 0.054(6) d .
H4A H Uiso 0.34390 0.51490 0.72520 1.000 0.0540 c RU
H4B H Uiso 0.39150 0.60000 0.64440 1.000 0.0540 c RU
H4C H Uiso 0.52240 0.53130 0.67510 1.000 0.0540 c RU
H5A H Uiso 0.13470 0.59690 0.51900 1.000 0.0550 c RU
H5B H Uiso 0.31310 0.63400 0.47610 1.000 0.0550 c RU
H5C H Uiso 0.24100 0.63440 0.56270 1.000 0.0550 c RU
H8 H Uiso 0.18600 0.29840 0.39040 1.000 0.0340 c RU
H9 H Uiso 0.10490 0.42180 0.29600 1.000 0.0480 c RU
H10 H Uiso 0.10520 0.56120 0.30530 1.000 0.0540 c RU
H11 H Uiso 0.17770 0.57310 0.41860 1.000 0.0520 c RU
H12A H Uiso 0.59200 0.02160 0.69430 1.000 0.0590 c RU
H12B H Uiso 0.47620 -0.05270 0.69260 1.000 0.0590 c RU
H12C H Uiso 0.41790 0.00090 0.74940 1.000 0.0590 c RU
H14 H Uiso 0.40060 -0.01060 0.57640 1.000 0.0440 c RU
H16A H Uiso 0.26630 -0.01150 0.48420 1.000 0.0570 c RU
H16B H Uiso 0.29880 0.08070 0.40930 1.000 0.0570 c RU
H16C H Uiso 0.12840 0.05690 0.46800 1.000 0.0570 c RU
H18 H Uiso 0.23280 0.15480 0.76290 1.000 0.0380 c RU
H19 H Uiso 0.30040 0.18630 0.86610 1.000 0.0480 c RU
H20 H Uiso 0.56240 0.22150 0.86070 1.000 0.0490 c RU
H23 H Uiso 0.70630 0.18190 0.58260 1.000 0.0350 c RU
H24 H Uiso 0.96340 0.21980 0.57470 1.000 0.0510 c RU
H25 H Uiso 1.03950 0.24780 0.67790 1.000 0.0520 c RU
H26 H Uiso 0.84990 0.25260 0.78180 1.000 0.0460 c RU
H30A H Uiso -0.11200 0.54780 0.22350 1.000 0.0680 c RU
H30B H Uiso -0.19190 0.58750 0.14750 1.000 0.0680 c RU
H30C H Uiso -0.02920 0.63210 0.14820 1.000 0.0680 c RU
H31A H Uiso 0.10620 0.67050 0.02690 1.000 0.0550 c RU
H31B H Uiso 0.15620 0.63570 -0.04440 1.000 0.0550 c RU
H31C H Uiso 0.28030 0.63630 0.00910 1.000 0.0550 c RU
H34 H Uiso 0.45640 0.28580 -0.04890 1.000 0.0550 c RU
H35 H Uiso 0.60300 0.40160 -0.15590 1.000 0.0550 c RU
H36 H Uiso 0.55430 0.54930 -0.17230 1.000 0.0510 c RU
H37 H Uiso 0.35890 0.58160 -0.07800 1.000 0.0470 c RU
H38A H Uiso 0.01730 0.02000 0.34350 1.000 0.0770 c RU
H38B H Uiso 0.00360 -0.04310 0.29580 1.000 0.0770 c RU
H38C H Uiso -0.12660 0.02830 0.29890 1.000 0.0770 c RU
H40 H Uiso 0.20580 -0.01270 0.19960 1.000 0.0410 c RU
H42A H Uiso 0.51580 0.07510 0.04700 1.000 0.0860 c RU
H42B H Uiso 0.37210 0.03720 0.02340 1.000 0.0860 c RU
H42C H Uiso 0.42230 -0.01650 0.10640 1.000 0.0860 c RU
H44 H Uiso 0.09570 0.19390 0.32990 1.000 0.0450 c RU
H45 H Uiso -0.09280 0.22080 0.42770 1.000 0.0460 c RU
H46 H Uiso -0.35020 0.23670 0.41710 1.000 0.0400 c RU
H49 H Uiso -0.19090 0.19450 0.14040 1.000 0.0390 c RU
H50 H Uiso -0.44790 0.22150 0.12550 1.000 0.0360 c RU
H51 H Uiso -0.62930 0.25220 0.22460 1.000 0.0500 c RU
H52 H Uiso -0.55820 0.25700 0.33390 1.000 0.0450 c RU
H53A H Uiso -0.08290 0.92250 -0.01340 1.000 0.0640 c RU
H53B H Uiso -0.00780 0.84780 -0.04480 1.000 0.0640 c RU

loop_
_atom_type_symbol
_atom_type_description
_atom_type_scat_dispersion_real
_atom_type_scat_dispersion_imag
_atom_type_scat_source
C C 0.0033 0.0016 ' International Tables Vol C Tables 4.2.6.8 and 6.1.1.4'
H H 0.0000 0.0000 ' International Tables Vol C Tables 4.2.6.8 and 6.1.1.4'
Cl Cl 0.1484 0.1585 ' International Tables Vol C Tables 4.2.6.8 and 6.1.1.4'
N N 0.0061 0.0033 ' International Tables Vol C Tables 4.2.6.8 and 6.1.1.4'
O O 0.0106 0.0060 ' International Tables Vol C Tables 4.2.6.8 and 6.1.1.4'
Pt Pt -1.7033 8.3905 ' International Tables Vol C Tables 4.2.6.8 and 6.1.1.4'
S S 0.1246 0.1234 ' International Tables Vol C Tables 4.2.6.8 and 6.1.1.4'

loop_
_geom_angle_atom_site_label_1
_geom_angle_atom_site_label_2
_geom_angle_atom_site_label_3
_geom_angle
_geom_angle_publ_flag
O1 Pt1 N2 89.3(4) yes
O1 Pt1 C1 167.9(4) yes
O1 Pt1 C7 89.1(5) yes
N2 Pt1 C1 102.7(5) yes
N2 Pt1 C7 178.4(5) yes
C1 Pt1 C7 78.9(5) yes
N4 Pt2 C27 102.9(5) yes
N4 Pt2 C33 176.0(5) yes
C27 Pt2 C33 80.4(5) yes
O2 Pt2 C33 87.0(5) yes
O2 Pt2 N4 89.7(4) yes
O2 Pt2 C27 167.3(4) yes
C1 S1 C2 92.4(6) yes
C27 S2 C28 93.7(6) yes
Pt1 O1 C15 127.0(9) yes
C1 N1 C3 115.9(10) yes
C1 N1 C6 113.7(10) yes
C3 N1 C6 130.5(10) yes
Pt1 N2 C13 124.6(8) yes
Pt1 N2 C17 119.1(8) yes
C13 N2 C17 116.3(10) yes
S1 C1 N1 108.3(9) yes
Pt1 C1 N1 118.3(9) yes
Pt1 C1 S1 133.4(7) yes
S1 C2 C4 119.7(9) yes
S1 C2 C3 112.6(10) yes
C3 C2 C4 127.7(12) no
Pt2 O2 C41 126.5(8) yes
N1 C3 C5 123.0(10) yes
C2 C3 C5 126.2(12) no
N1 C3 C2 110.8(11) yes
N1 C6 C11 125.6(12) yes
C7 C6 C11 122.0(12) no
N1 C6 C7 112.3(10) yes
Pt1 C7 C6 116.8(9) yes
Pt1 C7 C8 125.7(10) yes
C6 C7 C8 117.5(11) no
C7 C8 C9 120.5(13) no
C8 C9 C10 122.1(13) no
C9 C10 C11 117.7(14) no
C6 C11 C10 120.2(13) no
N2 C13 C14 123.7(12) yes
C12 C13 C14 117.3(12) no
N2 C13 C12 119.0(11) yes
C13 C14 C15 126.8(13) no
O1 C15 C14 127.9(13) yes
C14 C15 C16 119.2(13) no
O1 C15 C16 112.9(12) yes
N2 C17 C18 119.4(11) yes
C18 C17 C22 121.8(11) no
N2 C17 C22 118.8(10) yes
C17 C18 C19 121.4(12) no
C18 C19 C20 119.7(13) no
C19 C20 C21 120.6(13) no
C20 C21 C26 123.8(13) no
C22 C21 C26 117.9(12) no
C20 C21 C22 118.3(13) no
C17 C22 C23 124.2(11) no
C21 C22 C23 117.5(12) no
C17 C22 C21 118.3(11) no
C22 C23 C24 121.8(13) no
C23 C24 C25 121.3(14) no
C24 C25 C26 119.0(14) no
C21 C26 C25 122.4(13) no
C27 N3 C29 115.6(10) yes
C27 N3 C32 113.7(11) yes
C29 N3 C32 130.7(11) yes
C2 C4 H4A 110.00 no
C2 C4 H4B 109.00 no
Pt2 N4 C39 124.4(8) yes
Pt2 N4 C43 120.4(9) yes
C39 N4 C43 115.2(10) yes
H4A C4 H4C 110.00 no
C2 C4 H4C 110.00 no
H4A C4 H4B 109.00 no
H4B C4 H4C 109.00 no
C3 C5 H5C 109.00 no
C3 C5 H5A 110.00 no
C3 C5 H5B 110.00 no
H5B C5 H5C 109.00 no
H5A C5 H5B 109.00 no
H5A C5 H5C 109.00 no
C7 C8 H8 120.00 no
C9 C8 H8 120.00 no
C10 C9 H9 119.00 no
C8 C9 H9 119.00 no
C9 C10 H10 121.00 no
C11 C10 H10 121.00 no
C6 C11 H11 120.00 no
C10 C11 H11 120.00 no
C13 C12 H12C 110.00 no
H12A C12 H12B 109.00 no
C13 C12 H12A 109.00 no
C13 C12 H12B 109.00 no
H12B C12 H12C 109.00 no
H12A C12 H12C 110.00 no
C13 C14 H14 117.00 no
C15 C14 H14 117.00 no
H16A C16 H16B 110.00 no
H16A C16 H16C 109.00 no
C15 C16 H16A 109.00 no
C15 C16 H16B 109.00 no
C15 C16 H16C 109.00 no
H16B C16 H16C 109.00 no
C19 C18 H18 119.00 no
C17 C18 H18 119.00 no
C18 C19 H19 120.00 no
C20 C19 H19 120.00 no
C21 C20 H20 120.00 no
C19 C20 H20 120.00 no
C22 C23 H23 119.00 no
C24 C23 H23 119.00 no
C23 C24 H24 119.00 no
C25 C24 H24 119.00 no
C26 C25 H25 121.00 no
C24 C25 H25 121.00 no
C25 C26 H26 119.00 no
C21 C26 H26 119.00 no
Pt2 C27 S2 134.0(7) yes
Pt2 C27 N3 118.1(9) yes
S2 C27 N3 107.8(10) yes
S2 C28 C29 110.5(10) yes
S2 C28 C30 120.1(11) yes
C29 C28 C30 129.4(13) no
N3 C29 C28 112.3(12) yes
N3 C29 C31 122.6(11) yes
C28 C29 C31 125.1(13) no
N3 C32 C33 111.7(11) yes
N3 C32 C37 124.5(13) yes
C33 C32 C37 123.8(13) no
Pt2 C33 C32 116.1(9) yes
Pt2 C33 C34 127.6(11) yes
C32 C33 C34 116.3(13) no
C33 C34 C35 121.8(16) no
C34 C35 C36 120.3(15) no
C35 C36 C37 120.3(14) no
C32 C37 C36 117.6(14) no
N4 C39 C38 121.2(12) yes
N4 C39 C40 123.4(11) yes
C38 C39 C40 115.4(12) no
C39 C40 C41 129.2(14) no
O2 C41 C40 126.7(14) yes
O2 C41 C42 112.5(12) yes
C40 C41 C42 120.8(14) no
N4 C43 C44 119.9(12) yes
N4 C43 C48 119.2(11) yes
C44 C43 C48 120.9(13) no
C43 C44 C45 120.3(14) no
C44 C45 C46 120.8(14) no
C45 C46 C47 121.9(13) no
C46 C47 C48 116.0(11) no
C46 C47 C52 123.2(12) no
C48 C47 C52 120.8(12) no
C43 C48 C47 119.9(11) no
C43 C48 C49 124.1(11) no
C47 C48 C49 115.9(11) no
C48 C49 C50 121.9(12) no
C49 C50 C51 118.6(12) no
C50 C51 C52 122.6(13) no
C47 C52 C51 120.2(14) no
C28 C30 H30A 109.00 no
C28 C30 H30B 110.00 no
C28 C30 H30C 110.00 no
H30A C30 H30B 109.00 no
H30A C30 H30C 109.00 no
H30B C30 H30C 109.00 no
C29 C31 H31A 109.00 no
C29 C31 H31B 109.00 no
C29 C31 H31C 109.00 no
H31A C31 H31B 109.00 no
H31A C31 H31C 110.00 no
H31B C31 H31C 109.00 no
C33 C34 H34 119.00 no
C35 C34 H34 119.00 no
C34 C35 H35 120.00 no
C36 C35 H35 120.00 no
C35 C36 H36 120.00 no
C37 C36 H36 120.00 no
C32 C37 H37 121.00 no
C36 C37 H37 121.00 no
C39 C38 H38A 109.00 no
C39 C38 H38B 109.00 no
C39 C38 H38C 110.00 no
H38A C38 H38B 109.00 no
H38A C38 H38C 109.00 no
H38B C38 H38C 109.00 no
C39 C40 H40 115.00 no
C41 C40 H40 115.00 no
C41 C42 H42A 109.00 no
C41 C42 H42B 110.00 no
C41 C42 H42C 110.00 no
H42A C42 H42B 109.00 no
H42A C42 H42C 109.00 no
H42B C42 H42C 109.00 no
C43 C44 H44 120.00 no
C45 C44 H44 120.00 no
C44 C45 H45 120.00 no
C46 C45 H45 120.00 no
C45 C46 H46 119.00 no
C47 C46 H46 119.00 no
C48 C49 H49 119.00 no
C50 C49 H49 119.00 no
C49 C50 H50 121.00 no
C51 C50 H50 121.00 no
C50 C51 H51 119.00 no
C52 C51 H51 119.00 no
C47 C52 H52 120.00 no
C51 C52 H52 120.00 no
Cl1 C53 Cl2 112.0(10) yes
Cl1 C53 H53A 109.00 no
Cl1 C53 H53B 109.00 no
Cl2 C53 H53A 109.00 no
Cl2 C53 H53B 109.00 no
H53A C53 H53B 108.00 no

loop_
_geom_bond_atom_site_label_1
_geom_bond_atom_site_label_2
_geom_bond_distance
_geom_bond_publ_flag
Pt1 O1 2.033(9) yes
Pt1 N2 2.109(10) yes
Pt1 C1 1.959(12) yes
Pt1 C7 1.991(12) yes
Pt2 O2 2.030(9) yes
Pt2 N4 2.121(10) yes
Pt2 C27 1.944(14) yes
Pt2 C33 1.981(12) yes
S1 C2 1.718(13) yes
S1 C1 1.685(12) yes
S2 C28 1.735(13) yes
S2 C27 1.690(13) yes
Cl1 C53 1.749(17) yes
Cl2 C53 1.729(17) yes
O1 C15 1.280(17) yes
N1 C1 1.360(16) yes
N1 C6 1.437(15) yes
N1 C3 1.401(16) yes
N2 C13 1.355(18) yes
N2 C17 1.433(16) yes
C2 C4 1.522(19) no
C2 C3 1.304(17) no
O2 C41 1.293(17) yes
C3 C5 1.499(18) no
C6 C11 1.387(19) no
C6 C7 1.391(19) no
C7 C8 1.403(17) no
C8 C9 1.389(19) no
C9 C10 1.38(2) no
C10 C11 1.41(2) no
C12 C13 1.506(19) no
C13 C14 1.42(2) no
C14 C15 1.36(2) no
C15 C16 1.53(2) no
C17 C18 1.347(18) no
C17 C22 1.407(17) no
C18 C19 1.39(2) no
C19 C20 1.37(2) no
C20 C21 1.44(2) no
C21 C26 1.42(2) no
C21 C22 1.422(18) no
C22 C23 1.408(18) no
C23 C24 1.35(2) no
C24 C25 1.39(2) no
C25 C26 1.34(2) no
N3 C32 1.450(17) yes
N3 C29 1.399(17) yes
N3 C27 1.380(16) yes
C4 H4C 0.9800 no
N4 C39 1.338(18) yes
N4 C43 1.460(17) yes
C4 H4A 0.9800 no
C4 H4B 0.9800 no
C5 H5C 0.9800 no
C5 H5A 0.9800 no
C5 H5B 0.9800 no
C8 H8 0.9500 no
C9 H9 0.9500 no
C10 H10 0.9500 no
C11 H11 0.9500 no
C12 H12B 0.9800 no
C12 H12A 0.9800 no
C12 H12C 0.9800 no
C14 H14 0.9500 no
C16 H16B 0.9800 no
C16 H16A 0.9800 no
C16 H16C 0.9800 no
C18 H18 0.9500 no
C19 H19 0.9500 no
C20 H20 0.9500 no
C23 H23 0.9500 no
C24 H24 0.9500 no
C25 H25 0.9500 no
C26 H26 0.9500 no
C28 C30 1.48(2) no
C28 C29 1.327(19) no
C29 C31 1.481(19) no
C32 C33 1.43(2) no
C32 C37 1.38(2) no
C33 C34 1.38(2) no
C34 C35 1.39(2) no
C35 C36 1.40(3) no
C36 C37 1.40(2) no
C38 C39 1.50(2) no
C39 C40 1.398(19) no
C40 C41 1.355(18) no
C41 C42 1.51(2) no
C43 C44 1.343(19) no
C43 C48 1.410(18) no
C44 C45 1.40(2) no
C45 C46 1.335(19) no
C46 C47 1.440(19) no
C47 C48 1.423(18) no
C47 C52 1.395(19) no
C48 C49 1.447(17) no
C49 C50 1.352(19) no
C50 C51 1.411(19) no
C51 C52 1.33(2) no
C30 H30B 0.9800 no
C30 H30A 0.9800 no
C30 H30C 0.9800 no
C31 H31B 0.9800 no
C31 H31C 0.9800 no
C31 H31A 0.9800 no
C34 H34 0.9500 no
C35 H35 0.9500 no
C36 H36 0.9500 no
C37 H37 0.9500 no
C38 H38C 0.9800 no
C38 H38B 0.9800 no
C38 H38A 0.9800 no
C40 H40 0.9500 no
C42 H42C 0.9800 no
C42 H42A 0.9800 no
C42 H42B 0.9800 no
C44 H44 0.9500 no
C45 H45 0.9500 no
C46 H46 0.9500 no
C49 H49 0.9500 no
C50 H50 0.9500 no
C51 H51 0.9500 no
C52 H52 0.9500 no
C53 H53A 0.9900 no
C53 H53B 0.9900 no

loop_
_geom_hbond_atom_site_label_D
_geom_hbond_atom_site_label_H
_geom_hbond_atom_site_label_A
_geom_hbond_distance_DH
_geom_hbond_distance_HA
_geom_hbond_distance_DA
_geom_hbond_angle_DHA
_geom_hbond_publ_flag
C8 H8 O1 0.9500 2.3900 2.921(16) 115.00 yes
C9 H9 S2 0.9500 2.8100 3.749(14) 172.00 yes
C34 H34 O2 0.9500 2.3400 2.873(19) 115.00 yes
C49 H49 N4 0.9500 2.6200 2.936(17) 100.00 yes

loop_
_geom_torsion_atom_site_label_1
_geom_torsion_atom_site_label_2
_geom_torsion_atom_site_label_3
_geom_torsion_atom_site_label_4
_geom_torsion
_geom_torsion_publ_flag
N2 Pt1 O1 C15 -2.6(11) no
C7 Pt1 O1 C15 177.7(11) no
O1 Pt1 N2 C13 5.1(10) no
O1 Pt1 N2 C17 -175.6(9) no
C1 Pt1 N2 C13 -176.9(10) no
C1 Pt1 N2 C17 2.5(9) no
N2 Pt1 C1 S1 2.2(10) no
N2 Pt1 C1 N1 -176.4(9) no
C7 Pt1 C1 S1 -178.2(11) no
C7 Pt1 C1 N1 3.2(9) no
O1 Pt1 C7 C6 176.1(9) no
O1 Pt1 C7 C8 -5.3(11) no
C1 Pt1 C7 C6 -2.0(9) no
C1 Pt1 C7 C8 176.6(11) no
C27 Pt2 C33 C32 0.7(9) no
C27 Pt2 C33 C34 178.5(13) no
N4 Pt2 C27 S2 -3.8(10) no
N4 Pt2 O2 C41 -4.3(10) no
C33 Pt2 O2 C41 173.5(11) no
O2 Pt2 N4 C39 1.0(10) no
O2 Pt2 N4 C43 178.7(9) no
C27 Pt2 N4 C39 -176.9(10) no
C27 Pt2 N4 C43 0.8(10) no
C33 Pt2 C27 N3 -0.1(9) no
N4 Pt2 C27 N3 177.5(9) no
C33 Pt2 C27 S2 178.5(10) no
O2 Pt2 C33 C32 -177.7(10) no
O2 Pt2 C33 C34 0.1(12) no
C1 S1 C2 C3 2.1(10) no
C2 S1 C1 Pt1 -179.3(10) no
C2 S1 C1 N1 -0.5(9) no
C1 S1 C2 C4 -179.4(11) no
C28 S2 C27 N3 -1.6(9) no
C27 S2 C28 C29 1.6(11) no
C28 S2 C27 Pt2 179.6(9) no
C27 S2 C28 C30 -177.6(12) no
Pt1 O1 C15 C16 179.0(8) no
Pt1 O1 C15 C14 -4(2) no
C3 N1 C1 Pt1 177.9(8) no
C3 N1 C1 S1 -1.1(13) no
C6 N1 C1 S1 177.3(8) no
C1 N1 C3 C2 2.7(15) no
C6 N1 C1 Pt1 -3.8(13) no
C6 N1 C3 C2 -175.3(11) no
C6 N1 C3 C5 4.1(19) no
C1 N1 C6 C7 1.9(14) no
C1 N1 C6 C11 -173.9(12) no
C3 N1 C6 C7 180.0(11) no
C3 N1 C6 C11 4(2) no
C1 N1 C3 C5 -178.0(11) no
C17 N2 C13 C14 179.1(12) no
Pt1 N2 C17 C18 83.1(13) no
Pt1 N2 C17 C22 -94.2(12) no
C13 N2 C17 C18 -97.5(14) no
C13 N2 C17 C22 85.2(14) no
Pt1 N2 C13 C14 -1.6(17) no
C17 N2 C13 C12 0.2(16) no
Pt1 N2 C13 C12 179.6(9) no
S1 C2 C3 N1 -3.0(13) no
S1 C2 C3 C5 177.7(10) no
Pt2 O2 C41 C40 5(2) no
Pt2 O2 C41 C42 -175.7(9) no
C4 C2 C3 C5 -1(2) no
C4 C2 C3 N1 178.7(12) no
N1 C6 C11 C10 175.8(13) no
C11 C6 C7 C8 -2.1(18) no
N1 C6 C7 Pt1 0.7(13) no
N1 C6 C7 C8 -178.1(10) no
C11 C6 C7 Pt1 176.7(10) no
C7 C6 C11 C10 0(2) no
C6 C7 C8 C9 1.9(18) no
Pt1 C7 C8 C9 -176.7(10) no
C7 C8 C9 C10 0(2) no
C8 C9 C10 C11 -2(2) no
C9 C10 C11 C6 2(2) no
N2 C13 C14 C15 -7(2) no
C12 C13 C14 C15 171.9(14) no
C13 C14 C15 O1 10(3) no
C13 C14 C15 C16 -172.8(13) no
C18 C17 C22 C21 0.1(19) no
N2 C17 C22 C21 177.4(11) no
N2 C17 C22 C23 -4.8(19) no
N2 C17 C18 C19 -177.0(13) no
C22 C17 C18 C19 0(2) no
C18 C17 C22 C23 178.0(13) no
C17 C18 C19 C20 -1(2) no
C18 C19 C20 C21 1(2) no
C19 C20 C21 C26 178.9(14) no
C19 C20 C21 C22 0(2) no
C26 C21 C22 C17 -179.3(12) no
C26 C21 C22 C23 2.7(18) no
C20 C21 C22 C23 -178.1(12) no
C20 C21 C22 C17 -0.1(19) no
C22 C21 C26 C25 -4(2) no
C20 C21 C26 C25 177.1(15) no
C17 C22 C23 C24 -179.9(13) no
C21 C22 C23 C24 -2(2) no
C22 C23 C24 C25 2(2) no
C23 C24 C25 C26 -3(2) no
C24 C25 C26 C21 4(2) no
C29 N3 C27 Pt2 -179.7(8) no
C29 N3 C27 S2 1.3(13) no
C32 N3 C27 Pt2 -0.4(14) no
C32 N3 C27 S2 -179.4(8) no
C27 N3 C29 C28 -0.2(16) no
C27 N3 C29 C31 178.5(11) no
C32 N3 C29 C28 -179.2(12) no
C32 N3 C29 C31 -1(2) no
C27 N3 C32 C33 1.0(15) no
C27 N3 C32 C37 -177.9(12) no
C29 N3 C32 C33 -179.9(12) no
C29 N3 C32 C37 1(2) no
Pt2 N4 C39 C38 -178.3(9) no
Pt2 N4 C39 C40 2.3(17) no
C43 N4 C39 C38 3.9(17) no
C43 N4 C39 C40 -175.5(12) no
Pt2 N4 C43 C44 -95.5(13) no
Pt2 N4 C43 C48 85.1(13) no
C39 N4 C43 C44 82.4(16) no
C39 N4 C43 C48 -97.1(14) no
S2 C28 C29 N3 -1.1(14) no
S2 C28 C29 C31 -179.7(11) no
C30 C28 C29 N3 178.0(13) no
C30 C28 C29 C31 -1(2) no
N3 C32 C33 Pt2 -1.1(14) no
N3 C32 C33 C34 -179.1(11) no
C37 C32 C33 Pt2 177.8(11) no
C37 C32 C33 C34 0(2) no
N3 C32 C37 C36 179.4(12) no
C33 C32 C37 C36 1(2) no
Pt2 C33 C34 C35 -177.7(11) no
C32 C33 C34 C35 0(2) no
C33 C34 C35 C36 0(2) no
C34 C35 C36 C37 1(2) no
C35 C36 C37 C32 -1(2) no
N4 C39 C40 C41 -4(2) no
C38 C39 C40 C41 176.7(14) no
C39 C40 C41 O2 0(2) no
C39 C40 C41 C42 -179.7(14) no
N4 C43 C44 C45 -176.0(13) no
C48 C43 C44 C45 4(2) no
N4 C43 C48 C47 176.8(12) no
N4 C43 C48 C49 -4(2) no
C44 C43 C48 C47 -3(2) no
C44 C43 C48 C49 176.9(13) no
C43 C44 C45 C46 -1(2) no
C44 C45 C46 C47 -3(2) no
C45 C46 C47 C48 3(2) no
C45 C46 C47 C52 -175.6(14) no
C46 C47 C48 C43 -0.7(18) no
C46 C47 C48 C49 179.7(12) no
C52 C47 C48 C43 178.3(13) no
C52 C47 C48 C49 -1.4(18) no
C46 C47 C52 C51 -179.8(14) no
C48 C47 C52 C51 1(2) no
C43 C48 C49 C50 -178.9(13) no
C47 C48 C49 C50 0.8(19) no
C48 C49 C50 C51 0(2) no
C49 C50 C51 C52 0(2) no
C50 C51 C52 C47 -1(2) no
